data_7713608
loop_
_publ_author_name
'Guo, Dianjun'
'Rajeshkumar, Thayalan'
'Zhu, Shan'
'Yuan, Qingbing'
'Hong, Dongjing'
'Zhou, Shuangliu'
'Zhu, Xiancui'
'Maron, Laurent'
'Wang, Shaowu'

_publ_section_title
;
 Aryl C--H bond functionalization with diphenyldiazomethane induced by
 rare-earth metal alkyl complexes
;
_journal_name_full 'Dalton Transactions'
_journal_paper_doi 10.1039/D3DT01714A
_journal_year 2023
_chemical_formula_moiety 'C71 H55 N6 Y'
_chemical_formula_sum 'C71 H55 N6 Y'
_chemical_formula_weight 1081.12
_space_group_crystal_system triclinic
_space_group_IT_number 2
_space_group_name_Hall '-P 1'
_space_group_name_H-M_alt 'P -1'
_atom_sites_solution_hydrogens geom
_atom_sites_solution_primary dual
_audit_creation_date 2022-04-08
_audit_creation_method
;
Olex2 1.3
(compiled 2020.11.12 svn.r5f609507 for OlexSys, GUI svn.r6408)
;
_audit_update_record
;
2022-08-13 deposited with the CCDC.	2023-07-19 downloaded from the CCDC.
;
_cell_angle_alpha 81.977(15)
_cell_angle_beta 76.954(14)
_cell_angle_gamma 65.660(14)
_cell_formula_units_Z 2
_cell_length_a 13.339(19)
_cell_length_b 14.75(2)
_cell_length_c 18.38(3)
_cell_measurement_reflns_used 4450
_cell_measurement_temperature 293.15
_cell_measurement_theta_max 23.617
_cell_measurement_theta_min 2.216
_cell_volume 3205(8)
_computing_cell_refinement 'SAINT v8.37A (Bruker, 2015)'
_computing_data_reduction 'SAINT v8.37A (Bruker, 2015)'
_computing_molecular_graphics 'Olex2 1.3 (Dolomanov et al., 2009)'
_computing_publication_material 'Olex2 1.3 (Dolomanov et al., 2009)'
_computing_structure_refinement 'SHELXL 2018/3 (Sheldrick, 2015)'
_computing_structure_solution 'ShelXT (Sheldrick, 2015)'
_diffrn_ambient_temperature 293.15
_diffrn_measured_fraction_theta_full 0.996
_diffrn_measured_fraction_theta_max 0.978
_diffrn_measurement_device_type 'Bruker APEX-II CCD'
_diffrn_measurement_method '\f and \w scans'
_diffrn_radiation_type MoK\a
_diffrn_radiation_wavelength 0.71073
_diffrn_reflns_av_R_equivalents 0.1056
_diffrn_reflns_av_unetI/netI 0.1711
_diffrn_reflns_Laue_measured_fraction_full 0.996
_diffrn_reflns_Laue_measured_fraction_max 0.978
_diffrn_reflns_limit_h_max 17
_diffrn_reflns_limit_h_min -17
_diffrn_reflns_limit_k_max 19
_diffrn_reflns_limit_k_min -19
_diffrn_reflns_limit_l_max 23
_diffrn_reflns_limit_l_min -23
_diffrn_reflns_number 37959
_diffrn_reflns_point_group_measured_fraction_full 0.996
_diffrn_reflns_point_group_measured_fraction_max 0.978
_diffrn_reflns_theta_full 25.242
_diffrn_reflns_theta_max 27.645
_diffrn_reflns_theta_min 1.517
_diffrn_source_current 30.0
_diffrn_source_power 1.5
_diffrn_source_voltage 50.0
_diffrn_standards_number 0
_exptl_absorpt_coefficient_mu 0.953
_exptl_absorpt_correction_T_max 0.7455
_exptl_absorpt_correction_T_min 0.5130
_exptl_absorpt_correction_type multi-scan
_exptl_absorpt_process_details
'SADABS-2016/2 (Bruker,2016/2) was used for absorption correction. wR2(int) was 0.1028 before and 0.0569 after correction. The Ratio of minimum to maximum transmission is 0.6881. The \l/2 correction factor is Not present.'
_exptl_crystal_colour 'clear light black'
_exptl_crystal_colour_lustre clear
_exptl_crystal_colour_modifier light
_exptl_crystal_colour_primary black
_exptl_crystal_density_diffrn 1.120
_exptl_crystal_description block
_exptl_crystal_F_000 1124
_exptl_crystal_size_max 0.22
_exptl_crystal_size_mid 0.21
_exptl_crystal_size_min 0.2
_refine_diff_density_max 0.253
_refine_diff_density_min -0.372
_refine_diff_density_rms 0.054
_refine_ls_extinction_method none
_refine_ls_goodness_of_fit_ref 0.909
_refine_ls_hydrogen_treatment constr
_refine_ls_matrix_type full
_refine_ls_number_parameters 704
_refine_ls_number_reflns 14610
_refine_ls_number_restraints 0
_refine_ls_restrained_S_all 0.909
_refine_ls_R_factor_all 0.1597
_refine_ls_R_factor_gt 0.0621
_refine_ls_shift/su_max 0.001
_refine_ls_shift/su_mean 0.000
_refine_ls_structure_factor_coef Fsqd
_refine_ls_weighting_details 'w=1/[\s^2^(Fo^2^)+(0.0481P)^2^] where P=(Fo^2^+2Fc^2^)/3'
_refine_ls_weighting_scheme calc
_refine_ls_wR_factor_gt 0.1098
_refine_ls_wR_factor_ref 0.1358
_reflns_Friedel_coverage 0.000
_reflns_number_gt 6541
_reflns_number_total 14610
_reflns_threshold_expression 'I > 2\s(I)'
_cod_data_source_file d3dt01714a2.cif
_cod_data_source_block 2h
_cod_original_cell_volume 3206(8)
_cod_database_code 7713608
_shelx_shelxl_version_number 2018/3
_shelx_space_group_comment
;
The symmetry employed for this shelxl refinement is uniquely defined
by the following loop, which should always be used as a source of
symmetry information in preference to the above space-group names.
They are only intended as comments.
;
_shelx_estimated_absorpt_t_max 0.832
_shelx_estimated_absorpt_t_min 0.818
_olex2_refinement_description
;
1. Fixed Uiso
 At 1.2 times of:
  All C(H) groups
 At 1.5 times of:
  All C(H,H,H) groups
2.a Ternary CH refined with riding coordinates:
 C21(H21), C20(H20)
2.b Aromatic/amide H refined with riding coordinates:
 C29(H29), C65(H65), C11(H11), C25(H25), C17(H17), C37(H37), C26(H26), C3(H3),
 C58(H58), C1(H1), C57(H57), C64(H64), C28(H28), C2(H2), C39(H39), C27(H27),
 C61(H61), C13(H13), C38(H38), C67(H67), C55(H55), C7(H7), C8(H8), C35(H35),
 C33(H33), C46(H46), C32(H32), C42(H42), C34(H34), C56(H56), C9(H9), C71(H71),
 C16(H16), C10(H10), C48(H48), C63(H63), C62(H62), C15(H15), C31(H31), C43(H43),
  C52(H52), C14(H14), C44(H44), C45(H45), C49(H49), C68(H68), C50(H50),
 C70(H70), C69(H69), C51(H51)
2.c Idealised Me refined as rotating group:
 C18(H18A,H18B,H18C)
;
_olex2_submission_special_instructions 'No special instructions were received'

loop_
_space_group_symop_operation_xyz
'x, y, z'
'-x, -y, -z'

loop_
_atom_site_label
_atom_site_type_symbol
_atom_site_fract_x
_atom_site_fract_y
_atom_site_fract_z
_atom_site_U_iso_or_equiv
_atom_site_adp_type
_atom_site_occupancy
_atom_site_site_symmetry_order
_atom_site_calc_flag
_atom_site_refinement_flags_posn
_atom_site_refinement_flags_adp
_atom_site_refinement_flags_occupancy
_atom_site_disorder_assembly
_atom_site_disorder_group
Y1 Y 0.31967(3) 0.32398(3) 0.27142(2) 0.04335(13) Uani 1 1 d . . . . .
N3 N 0.3044(2) 0.2023(2) 0.39644(14) 0.0387(7) Uani 1 1 d . . . . .
N5 N 0.3648(2) 0.3773(2) 0.15032(16) 0.0524(8) Uani 1 1 d . . . . .
N2 N 0.3383(2) 0.1778(2) 0.23289(16) 0.0488(8) Uani 1 1 d . . . . .
N4 N 0.1669(2) 0.4714(2) 0.24540(17) 0.0485(8) Uani 1 1 d . . . . .
N6 N 0.4784(2) 0.3426(2) 0.11452(16) 0.0553(8) Uani 1 1 d . . . . .
N1 N 0.4767(2) 0.2835(2) 0.32213(16) 0.0458(7) Uani 1 1 d . . . . .
C24 C 0.0824(3) 0.1970(3) 0.2970(2) 0.0446(9) Uani 1 1 d . . . . .
C22 C 0.2062(3) 0.2231(3) 0.36958(18) 0.0393(8) Uani 1 1 d . . . . .
C21 C 0.1395(3) 0.3202(3) 0.38072(18) 0.0411(9) Uani 1 1 d . . . . .
H21 H 0.060780 0.352237 0.375323 0.049 Uiso 1 1 calc R U . . .
C12 C 0.3585(3) 0.4014(3) 0.4750(2) 0.0454(9) Uani 1 1 d . . . . .
C5 C 0.3895(3) 0.2926(3) 0.45715(19) 0.0414(9) Uani 1 1 d . . . . .
C23 C 0.1919(3) 0.1471(3) 0.32988(19) 0.0436(9) Uani 1 1 d . . . . .
C19 C 0.2943(3) 0.2879(2) 0.42687(18) 0.0389(8) Uani 1 1 d . . . . .
C18 C 0.3996(3) 0.1054(2) 0.39544(19) 0.0480(9) Uani 1 1 d . . . . .
H18A H 0.379548 0.055542 0.381614 0.072 Uiso 1 1 calc R U . . .
H18B H 0.418813 0.087849 0.444246 0.072 Uiso 1 1 calc R U . . .
H18C H 0.462663 0.109395 0.359800 0.072 Uiso 1 1 calc R U . . .
C60 C 0.1222(3) 0.5454(3) 0.2993(2) 0.0469(9) Uani 1 1 d . . . . .
C66 C -0.0018(3) 0.5474(3) 0.1904(2) 0.0574(11) Uani 1 1 d . . . . .
C29 C 0.0868(3) 0.2129(3) 0.2209(2) 0.0579(11) Uani 1 1 d . . . . .
H29 H 0.155508 0.198672 0.188708 0.069 Uiso 1 1 calc R U . . .
C20 C 0.1938(3) 0.3610(3) 0.41656(18) 0.0394(8) Uani 1 1 d . . . . .
H20 H 0.158961 0.425922 0.439042 0.047 Uiso 1 1 calc R U . . .
C65 C 0.0190(3) 0.5712(3) 0.3462(2) 0.0564(10) Uani 1 1 d . . . . .
H65 H -0.030209 0.543529 0.340986 0.068 Uiso 1 1 calc R U . . .
C4 C 0.4919(3) 0.2581(3) 0.3955(2) 0.0447(9) Uani 1 1 d . . . . .
C11 C 0.3376(3) 0.1825(3) 0.5668(2) 0.0571(10) Uani 1 1 d . . . . .
H11 H 0.280268 0.185166 0.544657 0.069 Uiso 1 1 calc R U . . .
C41 C 0.6529(3) 0.3555(3) 0.0874(2) 0.0555(10) Uani 1 1 d . . . . .
C25 C -0.0207(3) 0.2223(3) 0.3434(2) 0.0560(10) Uani 1 1 d . . . . .
H25 H -0.025140 0.214343 0.394937 0.067 Uiso 1 1 calc R U . . .
C40 C 0.5313(3) 0.3954(3) 0.1205(2) 0.0545(10) Uani 1 1 d . . . . .
C6 C 0.4062(3) 0.2308(3) 0.5309(2) 0.0463(9) Uani 1 1 d . . . . .
C17 C 0.2795(3) 0.4422(3) 0.5372(2) 0.0625(11) Uani 1 1 d . . . . .
H17 H 0.241648 0.405066 0.566280 0.075 Uiso 1 1 calc R U . . .
C53 C 0.1176(3) 0.4762(3) 0.1901(2) 0.0485(9) Uani 1 1 d . . . . .
C37 C 0.3467(3) 0.0230(3) 0.2325(2) 0.0580(11) Uani 1 1 d . . . . .
H37 H 0.331806 -0.034076 0.245287 0.070 Uiso 1 1 calc R U . . .
C36 C 0.2928(3) 0.1101(3) 0.2671(2) 0.0444(9) Uani 1 1 d . . . . .
C54 C 0.1769(3) 0.4163(3) 0.1262(2) 0.0509(10) Uani 1 1 d . . . . .
C59 C 0.2975(3) 0.3756(3) 0.1040(2) 0.0505(10) Uani 1 1 d . . . . .
C26 C -0.1176(3) 0.2595(3) 0.3142(3) 0.0649(12) Uani 1 1 d . . . . .
H26 H -0.186762 0.275696 0.346068 0.078 Uiso 1 1 calc R U . . .
C3 C 0.6023(3) 0.1984(3) 0.3974(2) 0.0593(11) Uani 1 1 d . . . . .
H3 H 0.633606 0.171438 0.439916 0.071 Uiso 1 1 calc R U . . .
C58 C 0.3425(3) 0.3372(3) 0.0318(2) 0.0632(11) Uani 1 1 d . . . . .
H58 H 0.419371 0.314872 0.014463 0.076 Uiso 1 1 calc R U . . .
C1 C 0.5817(3) 0.2379(3) 0.2788(2) 0.0595(11) Uani 1 1 d . . . . .
H1 H 0.597424 0.241989 0.226816 0.071 Uiso 1 1 calc R U . . .
C57 C 0.2765(4) 0.3322(3) -0.0130(2) 0.0808(14) Uani 1 1 d . . . . .
H57 H 0.309373 0.304629 -0.059390 0.097 Uiso 1 1 calc R U . . .
C30 C 0.1794(3) 0.0618(3) 0.3853(2) 0.0521(10) Uani 1 1 d . . . . .
C64 C -0.0111(4) 0.6379(3) 0.4007(2) 0.0709(12) Uani 1 1 d . . . . .
H64 H -0.081074 0.655456 0.431802 0.085 Uiso 1 1 calc R U . . .
C28 C -0.0104(4) 0.2499(3) 0.1924(2) 0.0703(12) Uani 1 1 d . . . . .
H28 H -0.006639 0.259730 0.140924 0.084 Uiso 1 1 calc R U . . .
C2 C 0.6585(3) 0.1864(3) 0.3229(3) 0.0646(12) Uani 1 1 d . . . . .
H2 H 0.734435 0.149745 0.306668 0.077 Uiso 1 1 calc R U . . .
C39 C 0.4217(3) 0.1282(3) 0.1756(2) 0.0584(11) Uani 1 1 d . . . . .
H39 H 0.466902 0.155591 0.142414 0.070 Uiso 1 1 calc R U . . .
C47 C 0.4807(3) 0.4961(3) 0.1509(2) 0.0596(11) Uani 1 1 d . . . . .
C27 C -0.1121(4) 0.2724(3) 0.2387(3) 0.0704(12) Uani 1 1 d . . . . .
H27 H -0.177237 0.296331 0.218957 0.084 Uiso 1 1 calc R U . . .
C61 C 0.1934(3) 0.5862(3) 0.3088(2) 0.0627(11) Uani 1 1 d . . . . .
H61 H 0.263266 0.568970 0.277720 0.075 Uiso 1 1 calc R U . . .
C13 C 0.4132(3) 0.4579(3) 0.4333(2) 0.0653(11) Uani 1 1 d . . . . .
H13 H 0.466838 0.432236 0.391092 0.078 Uiso 1 1 calc R U . . .
C38 C 0.4290(4) 0.0346(3) 0.1740(2) 0.0672(12) Uani 1 1 d . . . . .
H38 H 0.479024 -0.013072 0.140590 0.081 Uiso 1 1 calc R U . . .
C67 C -0.0262(4) 0.6439(4) 0.1673(2) 0.0810(14) Uani 1 1 d . . . . .
H67 H 0.030825 0.666127 0.147549 0.097 Uiso 1 1 calc R U . . .
C55 C 0.1146(3) 0.4094(3) 0.0757(2) 0.0651(11) Uani 1 1 d . . . . .
H55 H 0.036957 0.435477 0.089314 0.078 Uiso 1 1 calc R U . . .
C7 C 0.4884(3) 0.2264(3) 0.5676(2) 0.0634(11) Uani 1 1 d . . . . .
H7 H 0.535088 0.259258 0.545939 0.076 Uiso 1 1 calc R U . . .
C8 C 0.5025(4) 0.1740(3) 0.6358(3) 0.0752(13) Uani 1 1 d . . . . .
H8 H 0.558663 0.171918 0.658910 0.090 Uiso 1 1 calc R U . . .
C35 C 0.1753(3) 0.0610(3) 0.4605(2) 0.0641(11) Uani 1 1 d . . . . .
H35 H 0.181369 0.113207 0.479674 0.077 Uiso 1 1 calc R U . . .
C33 C 0.1526(4) -0.0924(4) 0.4810(4) 0.108(2) Uani 1 1 d . . . . .
H33 H 0.147237 -0.145803 0.512693 0.130 Uiso 1 1 calc R U . . .
C46 C 0.7111(4) 0.4171(4) 0.0680(2) 0.0738(13) Uani 1 1 d . . . . .
H46 H 0.675084 0.484196 0.078326 0.089 Uiso 1 1 calc R U . . .
C32 C 0.1507(4) -0.0912(4) 0.4074(4) 0.1038(19) Uani 1 1 d . . . . .
H32 H 0.140354 -0.141870 0.389111 0.125 Uiso 1 1 calc R U . . .
C42 C 0.7100(4) 0.2570(4) 0.0723(2) 0.0785(13) Uani 1 1 d . . . . .
H42 H 0.673098 0.213948 0.085404 0.094 Uiso 1 1 calc R U . . .
C34 C 0.1623(3) -0.0167(4) 0.5087(3) 0.0881(16) Uani 1 1 d . . . . .
H34 H 0.160245 -0.016522 0.559596 0.106 Uiso 1 1 calc R U . . .
C56 C 0.1610(4) 0.3675(3) 0.0094(3) 0.0800(14) Uani 1 1 d . . . . .
H56 H 0.116543 0.362175 -0.020816 0.096 Uiso 1 1 calc R U . . .
C9 C 0.4354(4) 0.1259(3) 0.6692(3) 0.0793(14) Uani 1 1 d . . . . .
H9 H 0.445859 0.090391 0.714759 0.095 Uiso 1 1 calc R U . . .
C71 C -0.0871(4) 0.5149(4) 0.2187(3) 0.0869(15) Uani 1 1 d . . . . .
H71 H -0.070215 0.448544 0.234857 0.104 Uiso 1 1 calc R U . . .
C16 C 0.2552(4) 0.5364(3) 0.5574(3) 0.0768(13) Uani 1 1 d . . . . .
H16 H 0.201158 0.562759 0.599202 0.092 Uiso 1 1 calc R U . . .
C10 C 0.3525(4) 0.1300(3) 0.6354(2) 0.0753(13) Uani 1 1 d . . . . .
H10 H 0.305706 0.097616 0.658189 0.090 Uiso 1 1 calc R U . . .
C48 C 0.5154(4) 0.5147(4) 0.2104(3) 0.0783(13) Uani 1 1 d . . . . .
H48 H 0.566807 0.462213 0.234196 0.094 Uiso 1 1 calc R U . . .
C63 C 0.0599(4) 0.6784(3) 0.4097(3) 0.0869(15) Uani 1 1 d . . . . .
H63 H 0.038700 0.723280 0.446681 0.104 Uiso 1 1 calc R U . . .
C62 C 0.1633(4) 0.6526(4) 0.3639(3) 0.0866(15) Uani 1 1 d . . . . .
H62 H 0.212636 0.679587 0.369924 0.104 Uiso 1 1 calc R U . . .
C15 C 0.3115(4) 0.5910(3) 0.5152(3) 0.0880(15) Uani 1 1 d . . . . .
H15 H 0.296542 0.654439 0.528667 0.106 Uiso 1 1 calc R U . . .
C31 C 0.1640(3) -0.0148(3) 0.3600(3) 0.0755(13) Uani 1 1 d . . . . .
H31 H 0.162679 -0.014466 0.309628 0.091 Uiso 1 1 calc R U . . .
C43 C 0.8206(4) 0.2206(4) 0.0382(3) 0.0931(16) Uani 1 1 d . . . . .
H43 H 0.857626 0.153480 0.028193 0.112 Uiso 1 1 calc R U . . .
C52 C 0.4043(4) 0.5752(4) 0.1171(3) 0.0869(15) Uani 1 1 d . . . . .
H52 H 0.378616 0.564324 0.077449 0.104 Uiso 1 1 calc R U . . .
C14 C 0.3895(5) 0.5523(4) 0.4534(3) 0.0878(15) Uani 1 1 d . . . . .
H14 H 0.427118 0.589787 0.424523 0.105 Uiso 1 1 calc R U . . .
C44 C 0.8764(4) 0.2819(5) 0.0188(3) 0.0942(17) Uani 1 1 d . . . . .
H44 H 0.951388 0.256569 -0.004281 0.113 Uiso 1 1 calc R U . . .
C45 C 0.8236(4) 0.3789(5) 0.0331(3) 0.0937(17) Uani 1 1 d . . . . .
H45 H 0.862033 0.420715 0.019591 0.112 Uiso 1 1 calc R U . . .
C49 C 0.4757(5) 0.6090(5) 0.2353(3) 0.1011(18) Uani 1 1 d . . . . .
H49 H 0.499063 0.620252 0.275880 0.121 Uiso 1 1 calc R U . . .
C68 C -0.1385(6) 0.7099(5) 0.1737(3) 0.121(2) Uani 1 1 d . . . . .
H68 H -0.156509 0.776598 0.158294 0.146 Uiso 1 1 calc R U . . .
C50 C 0.4015(6) 0.6858(5) 0.1995(5) 0.120(2) Uani 1 1 d . . . . .
H50 H 0.375335 0.750048 0.215471 0.144 Uiso 1 1 calc R U . . .
C70 C -0.1962(5) 0.5801(6) 0.2231(3) 0.120(2) Uani 1 1 d . . . . .
H70 H -0.253348 0.557512 0.240554 0.144 Uiso 1 1 calc R U . . .
C69 C -0.2213(6) 0.6771(7) 0.2022(4) 0.137(3) Uani 1 1 d . . . . .
H69 H -0.295732 0.721680 0.207406 0.164 Uiso 1 1 calc R U . . .
C51 C 0.3653(5) 0.6700(5) 0.1410(4) 0.118(2) Uani 1 1 d . . . . .
H51 H 0.314375 0.723011 0.117207 0.142 Uiso 1 1 calc R U . . .

loop_
_atom_site_aniso_label
_atom_site_aniso_U_11
_atom_site_aniso_U_22
_atom_site_aniso_U_33
_atom_site_aniso_U_23
_atom_site_aniso_U_13
_atom_site_aniso_U_12
Y1 0.0395(2) 0.0474(2) 0.0462(2) -0.00364(17) -0.00488(16) -0.02137(17)
N3 0.0364(16) 0.0351(18) 0.0445(18) -0.0041(14) -0.0073(14) -0.0137(14)
N5 0.0468(19) 0.060(2) 0.052(2) -0.0059(16) -0.0008(16) -0.0263(17)
N2 0.0518(19) 0.051(2) 0.0463(19) -0.0068(16) 0.0009(16) -0.0263(17)
N4 0.0478(19) 0.050(2) 0.0477(19) -0.0046(16) -0.0030(16) -0.0221(16)
N6 0.048(2) 0.077(2) 0.0449(19) -0.0057(17) 0.0032(15) -0.0332(19)
N1 0.0350(17) 0.052(2) 0.051(2) -0.0115(16) -0.0007(15) -0.0188(15)
C24 0.049(2) 0.048(2) 0.052(3) 0.0004(19) -0.015(2) -0.032(2)
C22 0.038(2) 0.047(2) 0.039(2) 0.0009(18) -0.0065(17) -0.0235(19)
C21 0.037(2) 0.041(2) 0.046(2) -0.0014(18) -0.0064(17) -0.0171(18)
C12 0.045(2) 0.040(2) 0.057(3) -0.006(2) -0.0188(19) -0.0160(19)
C5 0.036(2) 0.045(2) 0.046(2) -0.0083(18) -0.0087(17) -0.0158(18)
C23 0.049(2) 0.043(2) 0.048(2) -0.0055(19) -0.0056(19) -0.0288(19)
C19 0.038(2) 0.034(2) 0.044(2) -0.0032(17) -0.0046(17) -0.0143(18)
C18 0.042(2) 0.040(2) 0.059(2) -0.0047(19) -0.0136(19) -0.0108(19)
C60 0.042(2) 0.045(2) 0.050(2) 0.0000(19) -0.0049(19) -0.0155(19)
C66 0.056(3) 0.055(3) 0.056(3) -0.008(2) -0.019(2) -0.011(2)
C29 0.052(3) 0.072(3) 0.056(3) -0.001(2) -0.014(2) -0.029(2)
C20 0.034(2) 0.038(2) 0.042(2) -0.0077(17) 0.0002(16) -0.0124(18)
C65 0.052(3) 0.054(3) 0.061(3) -0.008(2) -0.005(2) -0.021(2)
C4 0.040(2) 0.047(2) 0.052(3) -0.0109(19) -0.0091(19) -0.0200(19)
C11 0.059(3) 0.060(3) 0.053(3) 0.000(2) -0.015(2) -0.023(2)
C41 0.049(2) 0.076(3) 0.045(2) 0.000(2) -0.0009(19) -0.033(2)
C25 0.050(3) 0.068(3) 0.060(3) -0.006(2) -0.013(2) -0.031(2)
C40 0.053(3) 0.071(3) 0.043(2) 0.010(2) -0.0065(19) -0.034(2)
C6 0.050(2) 0.038(2) 0.047(2) -0.0101(18) -0.0143(19) -0.0085(19)
C17 0.063(3) 0.056(3) 0.073(3) -0.019(2) -0.005(2) -0.027(2)
C53 0.050(2) 0.045(2) 0.055(3) 0.004(2) -0.010(2) -0.024(2)
C37 0.070(3) 0.050(3) 0.057(3) -0.004(2) -0.011(2) -0.026(2)
C36 0.043(2) 0.044(2) 0.050(2) -0.007(2) -0.0143(18) -0.016(2)
C54 0.054(3) 0.059(3) 0.047(2) -0.001(2) -0.013(2) -0.029(2)
C59 0.059(3) 0.045(2) 0.051(3) 0.001(2) -0.005(2) -0.028(2)
C26 0.051(3) 0.076(3) 0.079(3) -0.019(3) -0.007(2) -0.034(2)
C3 0.043(2) 0.066(3) 0.070(3) -0.009(2) -0.018(2) -0.017(2)
C58 0.058(3) 0.075(3) 0.053(3) -0.015(2) -0.008(2) -0.021(2)
C1 0.043(2) 0.073(3) 0.060(3) -0.006(2) 0.004(2) -0.027(2)
C57 0.089(4) 0.094(4) 0.055(3) -0.024(3) -0.008(3) -0.029(3)
C30 0.044(2) 0.052(3) 0.067(3) 0.003(2) -0.015(2) -0.026(2)
C64 0.058(3) 0.078(3) 0.063(3) -0.015(3) 0.002(2) -0.016(3)
C28 0.064(3) 0.089(3) 0.062(3) 0.005(2) -0.023(2) -0.031(3)
C2 0.035(2) 0.068(3) 0.083(3) -0.009(3) -0.006(2) -0.014(2)
C39 0.058(3) 0.067(3) 0.049(3) -0.007(2) -0.003(2) -0.025(2)
C47 0.056(3) 0.061(3) 0.066(3) 0.007(2) -0.006(2) -0.033(2)
C27 0.052(3) 0.078(3) 0.088(4) -0.006(3) -0.026(3) -0.026(2)
C61 0.054(3) 0.061(3) 0.073(3) -0.009(2) -0.006(2) -0.024(2)
C13 0.077(3) 0.060(3) 0.068(3) -0.014(2) -0.010(2) -0.035(3)
C38 0.077(3) 0.061(3) 0.056(3) -0.018(2) -0.005(2) -0.020(3)
C67 0.090(4) 0.062(3) 0.076(3) -0.009(3) -0.027(3) -0.008(3)
C55 0.058(3) 0.071(3) 0.067(3) -0.008(2) -0.014(2) -0.024(2)
C7 0.067(3) 0.064(3) 0.069(3) -0.006(2) -0.029(2) -0.026(2)
C8 0.078(3) 0.075(3) 0.070(3) -0.007(3) -0.039(3) -0.014(3)
C35 0.061(3) 0.069(3) 0.068(3) 0.015(2) -0.013(2) -0.037(2)
C33 0.079(4) 0.079(4) 0.154(6) 0.058(4) -0.017(4) -0.042(3)
C46 0.060(3) 0.098(4) 0.070(3) 0.016(3) -0.010(2) -0.046(3)
C32 0.093(4) 0.061(4) 0.161(6) 0.009(4) -0.008(4) -0.046(3)
C42 0.062(3) 0.091(4) 0.077(3) -0.021(3) 0.011(3) -0.032(3)
C34 0.064(3) 0.102(4) 0.094(4) 0.046(4) -0.023(3) -0.040(3)
C56 0.082(4) 0.087(4) 0.076(3) -0.026(3) -0.021(3) -0.028(3)
C9 0.089(4) 0.070(3) 0.063(3) -0.003(3) -0.022(3) -0.011(3)
C71 0.054(3) 0.106(4) 0.105(4) -0.009(3) -0.019(3) -0.032(3)
C16 0.082(3) 0.060(3) 0.089(4) -0.022(3) -0.010(3) -0.027(3)
C10 0.088(3) 0.073(3) 0.061(3) 0.004(3) -0.009(3) -0.031(3)
C48 0.074(3) 0.081(4) 0.088(4) -0.007(3) -0.010(3) -0.040(3)
C63 0.089(4) 0.079(4) 0.087(4) -0.038(3) -0.011(3) -0.022(3)
C62 0.079(4) 0.083(4) 0.108(4) -0.038(3) -0.009(3) -0.037(3)
C15 0.112(4) 0.053(3) 0.103(4) -0.017(3) -0.024(3) -0.030(3)
C31 0.078(3) 0.058(3) 0.100(4) 0.000(3) -0.008(3) -0.042(3)
C43 0.072(4) 0.111(4) 0.084(4) -0.024(3) 0.007(3) -0.027(3)
C52 0.084(4) 0.070(4) 0.103(4) 0.013(3) -0.019(3) -0.031(3)
C14 0.119(4) 0.068(4) 0.095(4) -0.007(3) -0.018(3) -0.055(3)
C44 0.055(3) 0.146(6) 0.074(4) -0.001(4) 0.000(3) -0.039(4)
C45 0.075(4) 0.136(5) 0.085(4) 0.018(4) -0.005(3) -0.070(4)
C49 0.099(4) 0.098(5) 0.122(5) -0.029(4) -0.004(4) -0.055(4)
C68 0.130(6) 0.085(4) 0.120(5) -0.022(4) -0.066(5) 0.014(5)
C50 0.132(6) 0.074(5) 0.155(7) -0.022(5) 0.007(5) -0.054(5)
C70 0.052(4) 0.181(7) 0.124(5) -0.059(5) -0.011(3) -0.030(5)
C69 0.081(5) 0.160(8) 0.131(6) -0.070(6) -0.046(5) 0.024(6)
C51 0.120(5) 0.060(4) 0.154(6) 0.011(4) -0.024(5) -0.021(4)

loop_
_atom_type_symbol
_atom_type_description
_atom_type_scat_dispersion_real
_atom_type_scat_dispersion_imag
_atom_type_scat_source
C C 0.0033 0.0016 'International Tables Vol C Tables 4.2.6.8 and 6.1.1.4'
H H 0.0000 0.0000 'International Tables Vol C Tables 4.2.6.8 and 6.1.1.4'
N N 0.0061 0.0033 'International Tables Vol C Tables 4.2.6.8 and 6.1.1.4'
Y Y -2.7962 3.5667 'International Tables Vol C Tables 4.2.6.8 and 6.1.1.4'

loop_
_geom_angle_atom_site_label_1
_geom_angle_atom_site_label_2
_geom_angle_atom_site_label_3
_geom_angle
_geom_angle_site_symmetry_1
_geom_angle_site_symmetry_3
_geom_angle_publ_flag
N3 Y1 C22 29.59(9) . . ?
N3 Y1 C21 47.56(10) . . ?
N3 Y1 C19 29.18(9) . . ?
N3 Y1 C20 47.32(11) . . ?
N5 Y1 N3 161.56(9) . . ?
N5 Y1 N4 72.18(11) . . ?
N5 Y1 N1 105.29(13) . . ?
N5 Y1 C22 146.86(10) . . ?
N5 Y1 C21 142.46(11) . . ?
N5 Y1 C19 164.87(10) . . ?
N5 Y1 C20 150.79(11) . . ?
N2 Y1 N3 72.72(13) . . ?
N2 Y1 N5 90.60(13) . . ?
N2 Y1 N4 118.99(13) . . ?
N2 Y1 N1 104.18(11) . . ?
N2 Y1 C22 64.45(13) . . ?
N2 Y1 C21 88.83(11) . . ?
N2 Y1 C19 101.89(12) . . ?
N2 Y1 C20 111.99(11) . . ?
N4 Y1 N3 122.52(10) . . ?
N4 Y1 C22 100.06(14) . . ?
N4 Y1 C21 75.41(13) . . ?
N4 Y1 C19 108.15(10) . . ?
N4 Y1 C20 80.49(12) . . ?
N1 Y1 N3 72.38(11) . . ?
N1 Y1 N4 136.64(12) . . ?
N1 Y1 C22 101.97(13) . . ?
N1 Y1 C21 111.22(15) . . ?
N1 Y1 C19 63.61(11) . . ?
N1 Y1 C20 87.47(14) . . ?
C22 Y1 C21 28.31(9) . . ?
C22 Y1 C19 48.23(10) . . ?
C22 Y1 C20 47.67(11) . . ?
C21 Y1 C19 47.65(11) . . ?
C21 Y1 C20 29.41(9) . . ?
C19 Y1 C20 28.19(10) . . ?
C22 N3 Y1 76.30(18) . . ?
C22 N3 C18 125.5(3) . . ?
C19 N3 Y1 78.0(2) . . ?
C19 N3 C22 108.6(3) . . ?
C19 N3 C18 125.8(3) . . ?
C18 N3 Y1 114.3(2) . . ?
N6 N5 Y1 119.2(2) . . ?
C59 N5 Y1 114.0(2) . . ?
C59 N5 N6 111.3(3) . . ?
C36 N2 Y1 130.6(2) . . ?
C39 N2 Y1 122.9(3) . . ?
C39 N2 C36 105.1(3) . . ?
C60 N4 Y1 116.4(2) . . ?
C53 N4 Y1 120.1(2) . . ?
C53 N4 C60 122.6(3) . . ?
C40 N6 N5 115.9(3) . . ?
C4 N1 Y1 130.0(2) . . ?
C1 N1 Y1 119.4(3) . . ?
C1 N1 C4 105.3(3) . . ?
C29 C24 C23 120.8(3) . . ?
C25 C24 C23 120.5(3) . . ?
C25 C24 C29 118.7(3) . . ?
N3 C22 Y1 74.11(18) . . ?
N3 C22 C23 122.1(3) . . ?
C21 C22 Y1 76.4(2) . . ?
C21 C22 N3 107.4(3) . . ?
C21 C22 C23 130.3(3) . . ?
C23 C22 Y1 111.0(2) . . ?
Y1 C21 H21 125.1 . . ?
C22 C21 Y1 75.3(2) . . ?
C22 C21 H21 125.1 . . ?
C22 C21 C20 108.5(3) . . ?
C20 C21 Y1 76.3(2) . . ?
C20 C21 H21 125.1 . . ?
C17 C12 C5 120.2(3) . . ?
C13 C12 C5 121.7(3) . . ?
C13 C12 C17 117.9(4) . . ?
C19 C5 C12 109.0(3) . . ?
C19 C5 C6 111.6(3) . . ?
C4 C5 C12 110.8(3) . . ?
C4 C5 C19 106.0(3) . . ?
C4 C5 C6 113.4(3) . . ?
C6 C5 C12 106.1(3) . . ?
C22 C23 C24 109.7(3) . . ?
C22 C23 C36 107.2(3) . . ?
C22 C23 C30 110.7(3) . . ?
C36 C23 C24 110.0(3) . . ?
C36 C23 C30 112.4(3) . . ?
C30 C23 C24 106.8(3) . . ?
N3 C19 Y1 72.79(18) . . ?
N3 C19 C5 122.1(3) . . ?
C5 C19 Y1 111.9(2) . . ?
C20 C19 Y1 76.00(19) . . ?
C20 C19 N3 107.3(3) . . ?
C20 C19 C5 130.3(3) . . ?
N3 C18 H18A 109.5 . . ?
N3 C18 H18B 109.5 . . ?
N3 C18 H18C 109.5 . . ?
H18A C18 H18B 109.5 . . ?
H18A C18 H18C 109.5 . . ?
H18B C18 H18C 109.5 . . ?
C65 C60 N4 125.3(3) . . ?
C61 C60 N4 115.6(3) . . ?
C61 C60 C65 118.8(4) . . ?
C67 C66 C53 120.4(4) . . ?
C67 C66 C71 120.1(4) . . ?
C71 C66 C53 119.4(4) . . ?
C24 C29 H29 120.0 . . ?
C28 C29 C24 120.1(4) . . ?
C28 C29 H29 120.0 . . ?
Y1 C20 H20 125.4 . . ?
C21 C20 Y1 74.3(2) . . ?
C21 C20 H20 125.4 . . ?
C19 C20 Y1 75.8(2) . . ?
C19 C20 C21 108.2(3) . . ?
C19 C20 H20 125.4 . . ?
C60 C65 H65 120.0 . . ?
C64 C65 C60 119.9(4) . . ?
C64 C65 H65 120.0 . . ?
N1 C4 C5 118.0(3) . . ?
C3 C4 N1 110.2(3) . . ?
C3 C4 C5 131.6(4) . . ?
C6 C11 H11 119.2 . . ?
C6 C11 C10 121.5(4) . . ?
C10 C11 H11 119.2 . . ?
C46 C41 C40 121.4(4) . . ?
C42 C41 C40 120.9(4) . . ?
C42 C41 C46 117.7(4) . . ?
C24 C25 H25 119.6 . . ?
C24 C25 C26 120.7(4) . . ?
C26 C25 H25 119.6 . . ?
N6 C40 C41 116.1(4) . . ?
N6 C40 C47 125.9(4) . . ?
C47 C40 C41 117.7(3) . . ?
C11 C6 C5 123.0(3) . . ?
C11 C6 C7 116.6(4) . . ?
C7 C6 C5 120.3(4) . . ?
C12 C17 H17 119.2 . . ?
C16 C17 C12 121.7(4) . . ?
C16 C17 H17 119.2 . . ?
N4 C53 C66 120.6(3) . . ?
N4 C53 C54 121.2(3) . . ?
C54 C53 C66 118.1(3) . . ?
C36 C37 H37 126.3 . . ?
C36 C37 C38 107.5(4) . . ?
C38 C37 H37 126.3 . . ?
N2 C36 C23 116.9(3) . . ?
C37 C36 N2 109.9(3) . . ?
C37 C36 C23 133.0(3) . . ?
C53 C54 C59 123.4(3) . . ?
C55 C54 C53 118.6(4) . . ?
C55 C54 C59 117.2(4) . . ?
N5 C59 C54 121.2(3) . . ?
N5 C59 C58 121.9(4) . . ?
C58 C59 C54 116.9(4) . . ?
C25 C26 H26 119.9 . . ?
C27 C26 C25 120.1(4) . . ?
C27 C26 H26 119.9 . . ?
C4 C3 H3 126.7 . . ?
C4 C3 C2 106.5(4) . . ?
C2 C3 H3 126.7 . . ?
C59 C58 H58 119.0 . . ?
C57 C58 C59 122.0(4) . . ?
C57 C58 H58 119.0 . . ?
N1 C1 H1 124.8 . . ?
C2 C1 N1 110.5(4) . . ?
C2 C1 H1 124.8 . . ?
C58 C57 H57 119.5 . . ?
C58 C57 C56 121.1(4) . . ?
C56 C57 H57 119.5 . . ?
C35 C30 C23 123.1(4) . . ?
C35 C30 C31 117.2(4) . . ?
C31 C30 C23 119.6(4) . . ?
C65 C64 H64 119.5 . . ?
C63 C64 C65 120.9(4) . . ?
C63 C64 H64 119.5 . . ?
C29 C28 H28 119.6 . . ?
C27 C28 C29 120.9(4) . . ?
C27 C28 H28 119.6 . . ?
C3 C2 H2 126.3 . . ?
C1 C2 C3 107.5(4) . . ?
C1 C2 H2 126.3 . . ?
N2 C39 H39 124.5 . . ?
C38 C39 N2 110.9(4) . . ?
C38 C39 H39 124.5 . . ?
C48 C47 C40 120.9(4) . . ?
C52 C47 C40 121.1(4) . . ?
C52 C47 C48 117.8(5) . . ?
C26 C27 C28 119.5(4) . . ?
C26 C27 H27 120.2 . . ?
C28 C27 H27 120.2 . . ?
C60 C61 H61 119.4 . . ?
C60 C61 C62 121.1(4) . . ?
C62 C61 H61 119.4 . . ?
C12 C13 H13 119.7 . . ?
C12 C13 C14 120.7(4) . . ?
C14 C13 H13 119.7 . . ?
C37 C38 H38 126.7 . . ?
C39 C38 C37 106.6(4) . . ?
C39 C38 H38 126.7 . . ?
C66 C67 H67 120.6 . . ?
C66 C67 C68 118.9(5) . . ?
C68 C67 H67 120.6 . . ?
C54 C55 H55 118.0 . . ?
C56 C55 C54 123.9(4) . . ?
C56 C55 H55 118.0 . . ?
C6 C7 H7 119.3 . . ?
C8 C7 C6 121.4(4) . . ?
C8 C7 H7 119.3 . . ?
C7 C8 H8 119.6 . . ?
C9 C8 C7 120.9(4) . . ?
C9 C8 H8 119.6 . . ?
C30 C35 H35 119.4 . . ?
C30 C35 C34 121.2(4) . . ?
C34 C35 H35 119.4 . . ?
C32 C33 H33 119.7 . . ?
C34 C33 H33 119.7 . . ?
C34 C33 C32 120.7(5) . . ?
C41 C46 H46 119.9 . . ?
C41 C46 C45 120.3(5) . . ?
C45 C46 H46 119.9 . . ?
C33 C32 H32 120.2 . . ?
C33 C32 C31 119.5(5) . . ?
C31 C32 H32 120.2 . . ?
C41 C42 H42 119.4 . . ?
C41 C42 C43 121.2(5) . . ?
C43 C42 H42 119.4 . . ?
C35 C34 H34 120.2 . . ?
C33 C34 C35 119.5(5) . . ?
C33 C34 H34 120.2 . . ?
C57 C56 H56 120.7 . . ?
C55 C56 C57 118.7(4) . . ?
C55 C56 H56 120.7 . . ?
C8 C9 H9 120.3 . . ?
C8 C9 C10 119.3(5) . . ?
C10 C9 H9 120.3 . . ?
C66 C71 H71 120.0 . . ?
C70 C71 C66 120.1(5) . . ?
C70 C71 H71 120.0 . . ?
C17 C16 H16 120.3 . . ?
C15 C16 C17 119.4(4) . . ?
C15 C16 H16 120.3 . . ?
C11 C10 H10 119.9 . . ?
C9 C10 C11 120.2(4) . . ?
C9 C10 H10 119.9 . . ?
C47 C48 H48 119.3 . . ?
C49 C48 C47 121.5(5) . . ?
C49 C48 H48 119.3 . . ?
C64 C63 H63 120.2 . . ?
C64 C63 C62 119.7(4) . . ?
C62 C63 H63 120.2 . . ?
C61 C62 H62 120.3 . . ?
C63 C62 C61 119.5(4) . . ?
C63 C62 H62 120.3 . . ?
C16 C15 H15 120.1 . . ?
C14 C15 C16 119.9(5) . . ?
C14 C15 H15 120.1 . . ?
C30 C31 H31 119.1 . . ?
C32 C31 C30 121.8(5) . . ?
C32 C31 H31 119.1 . . ?
C42 C43 H43 119.8 . . ?
C44 C43 C42 120.5(5) . . ?
C44 C43 H43 119.8 . . ?
C47 C52 H52 119.5 . . ?
C47 C52 C51 121.1(5) . . ?
C51 C52 H52 119.5 . . ?
C13 C14 H14 119.7 . . ?
C15 C14 C13 120.5(5) . . ?
C15 C14 H14 119.7 . . ?
C43 C44 H44 119.9 . . ?
C45 C44 C43 120.2(5) . . ?
C45 C44 H44 119.9 . . ?
C46 C45 H45 119.9 . . ?
C44 C45 C46 120.1(5) . . ?
C44 C45 H45 119.9 . . ?
C48 C49 H49 120.5 . . ?
C50 C49 C48 119.0(6) . . ?
C50 C49 H49 120.5 . . ?
C67 C68 H68 119.8 . . ?
C69 C68 C67 120.3(7) . . ?
C69 C68 H68 119.8 . . ?
C49 C50 H50 119.5 . . ?
C51 C50 C49 121.0(6) . . ?
C51 C50 H50 119.5 . . ?
C71 C70 H70 119.9 . . ?
C69 C70 C71 120.2(7) . . ?
C69 C70 H70 119.9 . . ?
C68 C69 H69 119.8 . . ?
C70 C69 C68 120.3(7) . . ?
C70 C69 H69 119.8 . . ?
C52 C51 H51 120.2 . . ?
C50 C51 C52 119.6(6) . . ?
C50 C51 H51 120.2 . . ?

loop_
_geom_bond_atom_site_label_1
_geom_bond_atom_site_label_2
_geom_bond_distance
_geom_bond_site_symmetry_2
_geom_bond_publ_flag
Y1 N3 2.736(4) . ?
Y1 N5 2.287(4) . ?
Y1 N2 2.262(4) . ?
Y1 N4 2.368(4) . ?
Y1 N1 2.304(4) . ?
Y1 C22 2.763(4) . ?
Y1 C21 2.778(4) . ?
Y1 C19 2.801(5) . ?
Y1 C20 2.804(5) . ?
N3 C22 1.404(4) . ?
N3 C19 1.396(4) . ?
N3 C18 1.468(4) . ?
N5 N6 1.412(4) . ?
N5 C59 1.378(4) . ?
N2 C36 1.384(4) . ?
N2 C39 1.378(4) . ?
N4 C60 1.425(4) . ?
N4 C53 1.310(4) . ?
N6 C40 1.278(4) . ?
N1 C4 1.385(4) . ?
N1 C1 1.384(4) . ?
C24 C23 1.558(5) . ?
C24 C29 1.378(5) . ?
C24 C25 1.376(5) . ?
C22 C21 1.355(5) . ?
C22 C23 1.515(5) . ?
C21 H21 0.9800 . ?
C21 C20 1.417(4) . ?
C12 C5 1.547(5) . ?
C12 C17 1.381(5) . ?
C12 C13 1.372(5) . ?
C5 C19 1.526(5) . ?
C5 C4 1.516(5) . ?
C5 C6 1.531(5) . ?
C23 C36 1.520(5) . ?
C23 C30 1.544(5) . ?
C19 C20 1.365(4) . ?
C18 H18A 0.9600 . ?
C18 H18B 0.9600 . ?
C18 H18C 0.9600 . ?
C60 C65 1.381(5) . ?
C60 C61 1.366(5) . ?
C66 C53 1.503(5) . ?
C66 C67 1.350(6) . ?
C66 C71 1.381(5) . ?
C29 H29 0.9300 . ?
C29 C28 1.377(5) . ?
C20 H20 0.9800 . ?
C65 H65 0.9300 . ?
C65 C64 1.380(5) . ?
C4 C3 1.376(5) . ?
C11 H11 0.9300 . ?
C11 C6 1.383(5) . ?
C11 C10 1.394(5) . ?
C41 C40 1.488(5) . ?
C41 C46 1.387(5) . ?
C41 C42 1.369(6) . ?
C25 H25 0.9300 . ?
C25 C26 1.381(5) . ?
C40 C47 1.485(6) . ?
C6 C7 1.386(5) . ?
C17 H17 0.9300 . ?
C17 C16 1.375(5) . ?
C53 C54 1.442(5) . ?
C37 H37 0.9300 . ?
C37 C36 1.353(5) . ?
C37 C38 1.401(5) . ?
C54 C59 1.446(5) . ?
C54 C55 1.415(5) . ?
C59 C58 1.419(5) . ?
C26 H26 0.9300 . ?
C26 C27 1.362(6) . ?
C3 H3 0.9300 . ?
C3 C2 1.401(5) . ?
C58 H58 0.9300 . ?
C58 C57 1.363(5) . ?
C1 H1 0.9300 . ?
C1 C2 1.359(5) . ?
C57 H57 0.9300 . ?
C57 C56 1.388(6) . ?
C30 C35 1.368(5) . ?
C30 C31 1.385(5) . ?
C64 H64 0.9300 . ?
C64 C63 1.359(6) . ?
C28 H28 0.9300 . ?
C28 C27 1.365(5) . ?
C2 H2 0.9300 . ?
C39 H39 0.9300 . ?
C39 C38 1.348(5) . ?
C47 C48 1.379(6) . ?
C47 C52 1.374(6) . ?
C27 H27 0.9300 . ?
C61 H61 0.9300 . ?
C61 C62 1.385(5) . ?
C13 H13 0.9300 . ?
C13 C14 1.380(6) . ?
C38 H38 0.9300 . ?
C67 H67 0.9300 . ?
C67 C68 1.399(7) . ?
C55 H55 0.9300 . ?
C55 C56 1.344(5) . ?
C7 H7 0.9300 . ?
C7 C8 1.385(6) . ?
C8 H8 0.9300 . ?
C8 C9 1.355(6) . ?
C35 H35 0.9300 . ?
C35 C34 1.393(6) . ?
C33 H33 0.9300 . ?
C33 C32 1.356(7) . ?
C33 C34 1.353(7) . ?
C46 H46 0.9300 . ?
C46 C45 1.397(6) . ?
C32 H32 0.9300 . ?
C32 C31 1.371(6) . ?
C42 H42 0.9300 . ?
C42 C43 1.372(6) . ?
C34 H34 0.9300 . ?
C56 H56 0.9300 . ?
C9 H9 0.9300 . ?
C9 C10 1.362(6) . ?
C71 H71 0.9300 . ?
C71 C70 1.365(7) . ?
C16 H16 0.9300 . ?
C16 C15 1.370(6) . ?
C10 H10 0.9300 . ?
C48 H48 0.9300 . ?
C48 C49 1.373(6) . ?
C63 H63 0.9300 . ?
C63 C62 1.373(6) . ?
C62 H62 0.9300 . ?
C15 H15 0.9300 . ?
C15 C14 1.362(6) . ?
C31 H31 0.9300 . ?
C43 H43 0.9300 . ?
C43 C44 1.357(7) . ?
C52 H52 0.9300 . ?
C52 C51 1.374(7) . ?
C14 H14 0.9300 . ?
C44 H44 0.9300 . ?
C44 C45 1.343(7) . ?
C45 H45 0.9300 . ?
C49 H49 0.9300 . ?
C49 C50 1.362(8) . ?
C68 H68 0.9300 . ?
C68 C69 1.355(9) . ?
C50 H50 0.9300 . ?
C50 C51 1.358(8) . ?
C70 H70 0.9300 . ?
C70 C69 1.347(9) . ?
C69 H69 0.9300 . ?
C51 H51 0.9300 . ?

loop_
_geom_torsion_atom_site_label_1
_geom_torsion_atom_site_label_2
_geom_torsion_atom_site_label_3
_geom_torsion_atom_site_label_4
_geom_torsion
_geom_torsion_site_symmetry_1
_geom_torsion_site_symmetry_2
_geom_torsion_site_symmetry_3
_geom_torsion_site_symmetry_4
_geom_torsion_publ_flag
Y1 N3 C22 C21 -69.9(2) . . . . ?
Y1 N3 C22 C23 105.1(3) . . . . ?
Y1 N3 C19 C5 -105.5(3) . . . . ?
Y1 N3 C19 C20 68.8(2) . . . . ?
Y1 N5 N6 C40 -90.6(3) . . . . ?
Y1 N5 C59 C54 47.4(4) . . . . ?
Y1 N5 C59 C58 -134.9(3) . . . . ?
Y1 N2 C36 C23 18.1(4) . . . . ?
Y1 N2 C36 C37 -165.6(2) . . . . ?
Y1 N2 C39 C38 167.0(3) . . . . ?
Y1 N4 C60 C65 -109.9(4) . . . . ?
Y1 N4 C60 C61 63.7(4) . . . . ?
Y1 N4 C53 C66 155.4(3) . . . . ?
Y1 N4 C53 C54 -26.8(4) . . . . ?
Y1 N1 C4 C5 -23.5(4) . . . . ?
Y1 N1 C4 C3 152.9(2) . . . . ?
Y1 N1 C1 C2 -156.5(3) . . . . ?
Y1 C22 C21 C20 -69.8(2) . . . . ?
Y1 C22 C23 C24 -87.9(3) . . . . ?
Y1 C22 C23 C36 31.5(3) . . . . ?
Y1 C22 C23 C30 154.5(2) . . . . ?
Y1 C21 C20 C19 -68.9(2) . . . . ?
Y1 C19 C20 C21 67.8(2) . . . . ?
N3 C22 C21 Y1 68.3(2) . . . . ?
N3 C22 C21 C20 -1.5(4) . . . . ?
N3 C22 C23 C24 -171.8(3) . . . . ?
N3 C22 C23 C36 -52.4(4) . . . . ?
N3 C22 C23 C30 70.5(4) . . . . ?
N3 C19 C20 Y1 -66.6(2) . . . . ?
N3 C19 C20 C21 1.2(3) . . . . ?
N5 N6 C40 C41 175.9(3) . . . . ?
N5 N6 C40 C47 -10.1(5) . . . . ?
N5 C59 C58 C57 177.6(4) . . . . ?
N2 C39 C38 C37 0.2(4) . . . . ?
N4 C60 C65 C64 174.3(3) . . . . ?
N4 C60 C61 C62 -174.5(4) . . . . ?
N4 C53 C54 C59 -22.6(5) . . . . ?
N4 C53 C54 C55 167.5(3) . . . . ?
N6 N5 C59 C54 -174.3(3) . . . . ?
N6 N5 C59 C58 3.5(5) . . . . ?
N6 C40 C47 C48 123.1(4) . . . . ?
N6 C40 C47 C52 -61.9(5) . . . . ?
N1 C4 C3 C2 0.3(4) . . . . ?
N1 C1 C2 C3 0.0(4) . . . . ?
C24 C23 C36 N2 86.1(3) . . . . ?
C24 C23 C36 C37 -89.0(5) . . . . ?
C24 C23 C30 C35 -115.7(4) . . . . ?
C24 C23 C30 C31 59.8(4) . . . . ?
C24 C29 C28 C27 0.7(6) . . . . ?
C24 C25 C26 C27 -0.6(6) . . . . ?
C22 N3 C19 Y1 -70.9(2) . . . . ?
C22 N3 C19 C5 -176.4(3) . . . . ?
C22 N3 C19 C20 -2.1(3) . . . . ?
C22 C21 C20 Y1 69.0(2) . . . . ?
C22 C21 C20 C19 0.2(4) . . . . ?
C22 C23 C36 N2 -33.1(4) . . . . ?
C22 C23 C36 C37 151.7(4) . . . . ?
C22 C23 C30 C35 3.7(5) . . . . ?
C22 C23 C30 C31 179.2(3) . . . . ?
C21 C22 C23 C24 1.9(5) . . . . ?
C21 C22 C23 C36 121.3(4) . . . . ?
C21 C22 C23 C30 -115.8(4) . . . . ?
C12 C5 C19 Y1 88.3(3) . . . . ?
C12 C5 C19 N3 171.2(3) . . . . ?
C12 C5 C19 C20 -1.7(5) . . . . ?
C12 C5 C4 N1 -82.5(4) . . . . ?
C12 C5 C4 C3 102.0(4) . . . . ?
C12 C5 C6 C11 114.8(4) . . . . ?
C12 C5 C6 C7 -60.9(4) . . . . ?
C12 C17 C16 C15 -0.7(6) . . . . ?
C12 C13 C14 C15 0.2(7) . . . . ?
C5 C12 C17 C16 175.7(3) . . . . ?
C5 C12 C13 C14 -175.4(4) . . . . ?
C5 C19 C20 Y1 107.1(3) . . . . ?
C5 C19 C20 C21 174.9(3) . . . . ?
C5 C4 C3 C2 176.0(3) . . . . ?
C5 C6 C7 C8 177.6(3) . . . . ?
C23 C24 C29 C28 174.9(3) . . . . ?
C23 C24 C25 C26 -174.9(3) . . . . ?
C23 C22 C21 Y1 -106.2(4) . . . . ?
C23 C22 C21 C20 -175.9(3) . . . . ?
C23 C30 C35 C34 179.0(3) . . . . ?
C23 C30 C31 C32 -178.9(4) . . . . ?
C19 N3 C22 Y1 72.1(2) . . . . ?
C19 N3 C22 C21 2.3(3) . . . . ?
C19 N3 C22 C23 177.3(3) . . . . ?
C19 C5 C4 N1 35.5(4) . . . . ?
C19 C5 C4 C3 -139.9(4) . . . . ?
C19 C5 C6 C11 -3.8(5) . . . . ?
C19 C5 C6 C7 -179.5(3) . . . . ?
C18 N3 C22 Y1 -110.3(3) . . . . ?
C18 N3 C22 C21 179.9(3) . . . . ?
C18 N3 C22 C23 -5.1(5) . . . . ?
C18 N3 C19 Y1 111.4(3) . . . . ?
C18 N3 C19 C5 5.9(5) . . . . ?
C18 N3 C19 C20 -179.8(3) . . . . ?
C60 N4 C53 C66 -14.2(5) . . . . ?
C60 N4 C53 C54 163.6(3) . . . . ?
C60 C65 C64 C63 -0.6(6) . . . . ?
C60 C61 C62 C63 -0.2(7) . . . . ?
C66 C53 C54 C59 155.2(4) . . . . ?
C66 C53 C54 C55 -14.6(5) . . . . ?
C66 C67 C68 C69 -0.3(8) . . . . ?
C66 C71 C70 C69 -2.3(9) . . . . ?
C29 C24 C23 C22 110.3(4) . . . . ?
C29 C24 C23 C36 -7.4(4) . . . . ?
C29 C24 C23 C30 -129.7(3) . . . . ?
C29 C24 C25 C26 2.4(5) . . . . ?
C29 C28 C27 C26 1.0(7) . . . . ?
C65 C60 C61 C62 -0.4(6) . . . . ?
C65 C64 C63 C62 0.0(7) . . . . ?
C4 N1 C1 C2 0.2(4) . . . . ?
C4 C5 C19 Y1 -31.0(3) . . . . ?
C4 C5 C19 N3 51.9(4) . . . . ?
C4 C5 C19 C20 -121.0(4) . . . . ?
C4 C5 C6 C11 -123.3(4) . . . . ?
C4 C5 C6 C7 60.9(4) . . . . ?
C4 C3 C2 C1 -0.2(4) . . . . ?
C11 C6 C7 C8 1.6(5) . . . . ?
C41 C40 C47 C48 -63.0(5) . . . . ?
C41 C40 C47 C52 111.9(4) . . . . ?
C41 C46 C45 C44 -0.8(7) . . . . ?
C41 C42 C43 C44 0.3(7) . . . . ?
C25 C24 C23 C22 -72.4(4) . . . . ?
C25 C24 C23 C36 169.9(3) . . . . ?
C25 C24 C23 C30 47.6(4) . . . . ?
C25 C24 C29 C28 -2.4(5) . . . . ?
C25 C26 C27 C28 -1.1(6) . . . . ?
C40 C41 C46 C45 -176.3(4) . . . . ?
C40 C41 C42 C43 176.5(4) . . . . ?
C40 C47 C48 C49 174.8(4) . . . . ?
C40 C47 C52 C51 -174.0(4) . . . . ?
C6 C5 C19 Y1 -154.9(2) . . . . ?
C6 C5 C19 N3 -72.0(4) . . . . ?
C6 C5 C19 C20 115.2(4) . . . . ?
C6 C5 C4 N1 158.3(3) . . . . ?
C6 C5 C4 C3 -17.2(5) . . . . ?
C6 C11 C10 C9 0.6(6) . . . . ?
C6 C7 C8 C9 -0.5(6) . . . . ?
C17 C12 C5 C19 74.3(4) . . . . ?
C17 C12 C5 C4 -169.5(3) . . . . ?
C17 C12 C5 C6 -46.1(4) . . . . ?
C17 C12 C13 C14 0.0(6) . . . . ?
C17 C16 C15 C14 0.9(7) . . . . ?
C53 N4 C60 C65 60.0(5) . . . . ?
C53 N4 C60 C61 -126.3(4) . . . . ?
C53 C66 C67 C68 -175.1(4) . . . . ?
C53 C66 C71 C70 176.4(4) . . . . ?
C53 C54 C59 N5 11.3(5) . . . . ?
C53 C54 C59 C58 -166.6(3) . . . . ?
C53 C54 C55 C56 170.6(4) . . . . ?
C36 N2 C39 C38 -0.5(4) . . . . ?
C36 C23 C30 C35 123.6(4) . . . . ?
C36 C23 C30 C31 -60.9(4) . . . . ?
C36 C37 C38 C39 0.1(4) . . . . ?
C54 C59 C58 C57 -4.5(6) . . . . ?
C54 C55 C56 C57 -2.8(7) . . . . ?
C59 N5 N6 C40 133.5(3) . . . . ?
C59 C54 C55 C56 0.1(6) . . . . ?
C59 C58 C57 C56 2.0(7) . . . . ?
C58 C57 C56 C55 1.7(7) . . . . ?
C1 N1 C4 C5 -176.7(3) . . . . ?
C1 N1 C4 C3 -0.3(4) . . . . ?
C30 C23 C36 N2 -155.0(3) . . . . ?
C30 C23 C36 C37 29.8(5) . . . . ?
C30 C35 C34 C33 -0.5(7) . . . . ?
C64 C63 C62 C61 0.4(7) . . . . ?
C39 N2 C36 C23 -175.8(3) . . . . ?
C39 N2 C36 C37 0.5(4) . . . . ?
C47 C48 C49 C50 -0.9(7) . . . . ?
C47 C52 C51 C50 -0.9(8) . . . . ?
C61 C60 C65 C64 0.8(6) . . . . ?
C13 C12 C5 C19 -110.4(4) . . . . ?
C13 C12 C5 C4 5.8(4) . . . . ?
C13 C12 C5 C6 129.3(4) . . . . ?
C13 C12 C17 C16 0.2(6) . . . . ?
C38 C37 C36 N2 -0.4(4) . . . . ?
C38 C37 C36 C23 175.1(4) . . . . ?
C67 C66 C53 N4 82.3(5) . . . . ?
C67 C66 C53 C54 -95.5(5) . . . . ?
C67 C66 C71 C70 0.4(7) . . . . ?
C67 C68 C69 C70 -1.5(11) . . . . ?
C55 C54 C59 N5 -178.7(3) . . . . ?
C55 C54 C59 C58 3.4(5) . . . . ?
C7 C8 C9 C10 -0.6(7) . . . . ?
C8 C9 C10 C11 0.6(7) . . . . ?
C35 C30 C31 C32 -3.1(6) . . . . ?
C33 C32 C31 C30 -0.1(8) . . . . ?
C46 C41 C40 N6 158.5(4) . . . . ?
C46 C41 C40 C47 -16.0(5) . . . . ?
C46 C41 C42 C43 -0.9(6) . . . . ?
C32 C33 C34 C35 -2.8(8) . . . . ?
C42 C41 C40 N6 -18.8(5) . . . . ?
C42 C41 C40 C47 166.7(4) . . . . ?
C42 C41 C46 C45 1.1(6) . . . . ?
C42 C43 C44 C45 0.0(8) . . . . ?
C34 C33 C32 C31 3.1(9) . . . . ?
C71 C66 C53 N4 -93.6(5) . . . . ?
C71 C66 C53 C54 88.5(5) . . . . ?
C71 C66 C67 C68 0.9(7) . . . . ?
C71 C70 C69 C68 2.8(11) . . . . ?
C16 C15 C14 C13 -0.7(7) . . . . ?
C10 C11 C6 C5 -177.5(3) . . . . ?
C10 C11 C6 C7 -1.6(5) . . . . ?
C48 C47 C52 C51 1.2(7) . . . . ?
C48 C49 C50 C51 1.2(9) . . . . ?
C31 C30 C35 C34 3.4(6) . . . . ?
C43 C44 C45 C46 0.2(8) . . . . ?
C52 C47 C48 C49 -0.3(6) . . . . ?
C49 C50 C51 C52 -0.3(10) . . . . ?

loop_
_smtbx_masks_void_nr
_smtbx_masks_void_average_x
_smtbx_masks_void_average_y
_smtbx_masks_void_average_z
_smtbx_masks_void_volume
_smtbx_masks_void_count_electrons
_smtbx_masks_void_content
1 -0.010 0.000 0.000 677.2 156.1 ?
